data_7050515
loop_
_publ_author_name
'Chowdhury, Shubhamoy'
'Drew, Michael G. B.'
'Datta, Dipankar'

_publ_section_title
;
 A case of four-coordinate silver(i) adopting a high energy planar
 geometry. Experiment and theory
;
_journal_issue 5
_journal_name_full 'New Journal of Chemistry'
_journal_page_first 831
_journal_paper_doi 10.1039/b211898j
_journal_volume 27
_journal_year 2003
_chemical_formula_moiety 1.5{[Ag2(PhL)2](ClO4)2}.3.5CH3OH
_chemical_formula_sum 'C81.5 H74 Ag3 Cl3 N18 O15.5'
_chemical_formula_weight 1983.55
_chemical_name_systematic
; 
? 
;
_space_group_IT_number 5
_symmetry_cell_setting monoclinic
_symmetry_space_group_name_Hall 'C 2y'
_symmetry_space_group_name_H-M 'C 1 2 1'
_atom_sites_solution_hydrogens geom
_atom_sites_solution_primary direct
_atom_sites_solution_secondary difmap
_audit_creation_method SHELXL-97
_cell_angle_alpha 90.00
_cell_angle_beta 90.06
_cell_angle_gamma 90.00
_cell_formula_units_Z 4
_cell_length_a 26.66(4)
_cell_length_b 15.40(2)
_cell_length_c 21.64(3)
_cell_measurement_reflns_used 28146
_cell_measurement_temperature 293(2)
_cell_measurement_theta_max 25.97
_cell_measurement_theta_min 1.88
_cell_volume 8885(2)
_computing_cell_refinement XDS
_computing_data_collection 'XDS (Kabsch, 1991)'
_computing_data_reduction XDS
_computing_molecular_graphics PLATON(Spek,1994)
_computing_structure_refinement 'SHELXL-93 (Sheldrick, 1993)'
_computing_structure_solution 'SHELXS-86 (Sheldrick, 1990)'
_diffrn_ambient_temperature 293(2)
_diffrn_measurement_device 'Marresearch Image Plate'
_diffrn_measurement_method '95 frames at 2^o intervals, counting time 2 min.'
_diffrn_radiation_monochromator graphite
_diffrn_radiation_source 'fine-focus sealed tube'
_diffrn_radiation_type MoK\a
_diffrn_radiation_wavelength 0.71073
_diffrn_reflns_av_R_equivalents 0.0501
_diffrn_reflns_av_sigmaI/netI 0.0634
_diffrn_reflns_limit_h_max 32
_diffrn_reflns_limit_h_min -32
_diffrn_reflns_limit_k_max 18
_diffrn_reflns_limit_k_min -18
_diffrn_reflns_limit_l_max 26
_diffrn_reflns_limit_l_min -26
_diffrn_reflns_number 28146
_diffrn_reflns_theta_max 25.97
_diffrn_reflns_theta_min 1.88
_diffrn_standards_decay_% 0.0
_diffrn_standards_interval_count n/a
_diffrn_standards_interval_time n/a
_diffrn_standards_number n/a
_exptl_absorpt_coefficient_mu 0.817
_exptl_absorpt_correction_T_max 1.000
_exptl_absorpt_correction_T_min 0.663
_exptl_absorpt_correction_type DIFABS
_exptl_crystal_colour yellow
_exptl_crystal_density_diffrn 1.483
_exptl_crystal_density_method 'not measured'
_exptl_crystal_description parallelopiped
_exptl_crystal_F_000 4020
_exptl_crystal_size_max 0.15
_exptl_crystal_size_mid 0.30
_exptl_crystal_size_min 0.30
_refine_diff_density_max 0.666
_refine_diff_density_min -0.547
_refine_diff_density_rms 0.086
_refine_ls_abs_structure_details 'Flack H D (1983), Acta Cryst. A39, 876-881'
_refine_ls_abs_structure_Flack 0.04(3)
_refine_ls_extinction_coef 0.00063(18)
_refine_ls_extinction_expression Fc^*^=kFc[1+0.001xFc^2^\l^3^/sin(2\q)]^-1/4^
_refine_ls_extinction_method SHELXL
_refine_ls_goodness_of_fit_ref 1.000
_refine_ls_hydrogen_treatment mixed
_refine_ls_matrix_type fullcycle
_refine_ls_number_parameters 1063
_refine_ls_number_reflns 16892
_refine_ls_number_restraints 31
_refine_ls_restrained_S_all 1.011
_refine_ls_R_factor_all 0.0897
_refine_ls_R_factor_gt 0.0684
_refine_ls_shift/su_max 0.285
_refine_ls_shift/su_mean 0.010
_refine_ls_structure_factor_coef Fsqd
_refine_ls_weighting_details 'w=1/[\s^2^(Fo^2^)+(0.1289P)^2^+10.4546P] where P=(Fo^2^+2Fc^2^)/3'
_refine_ls_weighting_scheme calc
_refine_ls_wR_factor_gt 0.1867
_refine_ls_wR_factor_ref 0.2069
_reflns_number_gt 12688
_reflns_number_total 16892
_reflns_threshold_expression >2sigma(I)
_cod_data_source_file b211898j.txt
_cod_data_source_block (1)
_cod_depositor_comments
;
The following automatic conversions were performed:

'_refine_ls_weighting_scheme' value 'calc
w=1/[\s^2^(Fo^2^)+(0.1289P)^2^+10.4546P] where P=(Fo^2^+2Fc^2^)/3'
was changed to 'calc'. New tag '_refine_ls_weighting_details' was
created. The value of the new tag was set to
'w=1/[\s^2^(Fo^2^)+(0.1289P)^2^+10.4546P] where P=(Fo^2^+2Fc^2^)/3'.

Automatic conversion script
Id: cif_fix_values 3143 2015-03-26 13:38:13Z robertas 
;
_cod_original_cell_volume 8885(23)
_cod_original_sg_symbol_H-M C2
_cod_original_formula_sum 'C81.50 H74 Ag3 Cl3 N18 O15.50 '
_cod_database_code 7050515

loop_
_symmetry_equiv_pos_as_xyz
'x, y, z'
'-x, y, -z'
'x+1/2, y+1/2, z'
'-x+1/2, y+1/2, -z'

loop_
_atom_site_label
_atom_site_type_symbol
_atom_site_fract_x
_atom_site_fract_y
_atom_site_fract_z
_atom_site_U_iso_or_equiv
_atom_site_adp_type
_atom_site_occupancy
_atom_site_calc_flag
_atom_site_refinement_flags
_atom_site_disorder_assembly
_atom_site_disorder_group
Ag1 Ag 0.32256(3) 0.3025(5) 0.29525(3) 0.0834(2) Uani 1 d . . .
Ag2 Ag 0.26567(2) 0.1320(5) 0.37148(3) 0.0834(2) Uani 1 d . . .
Ag3 Ag 0.44312(3) 0.5996(5) -0.03810(3) 0.0834(2) Uani 1 d . . .
C7A C 0.4042(3) 0.2310(8) 0.3887(4) 0.073(2) Uani 1 d . . .
H7A H 0.4227 0.2143 0.4232 0.087 Uiso 1 calc R . .
N8A N 0.3582(2) 0.2581(6) 0.3961(3) 0.0593(14) Uani 1 d . . .
N9A N 0.3455(2) 0.2534(7) 0.4590(3) 0.0615(14) Uani 1 d . . .
C10A C 0.3099(3) 0.3045(7) 0.4750(3) 0.0595(15) Uani 1 d . . .
C11A C 0.2821(3) 0.3672(7) 0.4351(3) 0.0596(16) Uani 1 d . . .
N12A N 0.2413(3) 0.3496(7) 0.4056(3) 0.0646(15) Uani 1 d . . .
N13A N 0.2263(2) 0.2624(7) 0.4075(3) 0.0599(14) Uani 1 d . . .
C14A C 0.1786(3) 0.2523(8) 0.4092(3) 0.0676(19) Uani 1 d . . .
H14A H 0.1586 0.3015 0.4132 0.081 Uiso 1 calc R . .
C6A C 0.4275(3) 0.2261(8) 0.3275(4) 0.076(2) Uani 1 d . . .
N1A N 0.3988(3) 0.2448(7) 0.2765(3) 0.0700(16) Uani 1 d . . .
C5A C 0.4761(4) 0.2003(11) 0.3245(6) 0.108(4) Uani 1 d . . .
H5A H 0.4937 0.1852 0.3601 0.130 Uiso 1 calc R . .
C4A C 0.4999(5) 0.1970(13) 0.2639(7) 0.138(6) Uani 1 d . . .
H4A H 0.5338 0.1844 0.2599 0.165 Uiso 1 calc R . .
C3A C 0.4694(5) 0.2136(11) 0.2111(6) 0.117(4) Uani 1 d . . .
H3A H 0.4825 0.2094 0.1714 0.140 Uiso 1 calc R . .
C2A C 0.4198(4) 0.2362(10) 0.2202(5) 0.093(3) Uani 1 d . . .
H2A H 0.3998 0.2459 0.1857 0.111 Uiso 1 calc R . .
C41A C 0.2954(3) 0.3067(7) 0.5426(3) 0.0612(16) Uani 1 d . . .
C42A C 0.3303(4) 0.2744(9) 0.5871(4) 0.083(2) Uani 1 d . . .
H42A H 0.3616 0.2536 0.5752 0.099 Uiso 1 calc R . .
C43A C 0.3163(5) 0.2753(9) 0.6473(4) 0.099(3) Uani 1 d . . .
H43A H 0.3382 0.2536 0.6770 0.119 Uiso 1 calc R . .
C44A C 0.2697(5) 0.3079(9) 0.6663(4) 0.100(3) Uani 1 d . . .
H44A H 0.2614 0.3079 0.7081 0.119 Uiso 1 calc R . .
C45A C 0.2364(4) 0.3395(8) 0.6241(4) 0.083(3) Uani 1 d . . .
H45A H 0.2055 0.3612 0.6363 0.100 Uiso 1 calc R . .
C46A C 0.2505(4) 0.3382(7) 0.5614(4) 0.073(2) Uani 1 d . . .
H46A H 0.2282 0.3595 0.5320 0.088 Uiso 1 calc R . .
C31A C 0.3005(3) 0.4583(7) 0.4340(3) 0.0622(18) Uani 1 d . . .
C32A C 0.2669(4) 0.5260(8) 0.4238(4) 0.081(2) Uani 1 d . . .
H32A H 0.2329 0.5143 0.4184 0.097 Uiso 1 calc R . .
C33A C 0.2843(5) 0.6110(8) 0.4218(4) 0.092(3) Uani 1 d . . .
H33A H 0.2622 0.6559 0.4125 0.110 Uiso 1 calc R . .
C34A C 0.3344(5) 0.6296(9) 0.4336(5) 0.096(3) Uani 1 d . . .
H34A H 0.3458 0.6866 0.4349 0.115 Uiso 1 calc R . .
C35A C 0.3652(5) 0.5642(9) 0.4430(4) 0.089(3) Uani 1 d . . .
H35A H 0.3991 0.5768 0.4481 0.106 Uiso 1 calc R . .
C36A C 0.3507(3) 0.4770(8) 0.4459(3) 0.0686(19) Uani 1 d . . .
H36A H 0.3735 0.4333 0.4553 0.082 Uiso 1 calc R . .
C15A C 0.1540(3) 0.1682(8) 0.4053(4) 0.0695(19) Uani 1 d . . .
C16A C 0.1034(3) 0.1606(9) 0.4142(4) 0.082(2) Uani 1 d . . .
H16A H 0.0838 0.2098 0.4209 0.099 Uiso 1 calc R . .
C17A C 0.0813(4) 0.0780(11) 0.4133(5) 0.099(4) Uani 1 d . . .
H17A H 0.0472 0.0717 0.4211 0.119 Uiso 1 calc R . .
C18A C 0.1097(5) 0.0079(10) 0.4010(5) 0.094(3) Uani 1 d . . .
H18A H 0.0955 -0.0471 0.3990 0.113 Uiso 1 calc R . .
C19A C 0.1619(4) 0.0197(8) 0.3910(4) 0.082(2) Uani 1 d . . .
H19A H 0.1815 -0.0288 0.3826 0.098 Uiso 1 calc R . .
N20A N 0.1839(2) 0.0969(7) 0.3933(3) 0.0660(14) Uani 1 d . . .
C7B C 0.2188(3) 0.3734(8) 0.2579(3) 0.0648(18) Uani 1 d . . .
H7B H 0.1841 0.3793 0.2547 0.078 Uiso 1 calc R . .
N8B N 0.2376(2) 0.2965(7) 0.2593(2) 0.0598(13) Uani 1 d . . .
N9B N 0.2018(2) 0.2313(7) 0.2607(3) 0.0621(15) Uani 1 d . . .
C10B C 0.2134(3) 0.1597(7) 0.2324(3) 0.0599(16) Uani 1 d . . .
C11B C 0.2586(3) 0.1511(7) 0.1918(3) 0.0575(16) Uani 1 d . . .
N12B N 0.3016(2) 0.1218(7) 0.2079(3) 0.0638(15) Uani 1 d . . .
N13B N 0.3057(2) 0.1002(7) 0.2710(2) 0.0600(13) Uani 1 d . . .
C14B C 0.3420(3) 0.0461(8) 0.2778(4) 0.0692(19) Uani 1 d . . .
H14B H 0.3598 0.0277 0.2432 0.083 Uiso 1 calc R . .
N1B N 0.2989(2) 0.4423(7) 0.2727(3) 0.0656(15) Uani 1 d . . .
C6B C 0.2491(3) 0.4510(8) 0.2611(3) 0.070(2) Uani 1 d . . .
C5B C 0.2262(4) 0.5319(8) 0.2525(4) 0.079(2) Uani 1 d . . .
H5B H 0.1918 0.5368 0.2461 0.095 Uiso 1 calc R . .
C4B C 0.2567(5) 0.6041(9) 0.2538(4) 0.093(3) Uani 1 d . . .
H4B H 0.2432 0.6589 0.2466 0.111 Uiso 1 calc R . .
C3B C 0.3071(5) 0.5951(9) 0.2660(5) 0.102(3) Uani 1 d . . .
H3B H 0.3279 0.6436 0.2681 0.122 Uiso 1 calc R . .
C2B C 0.3261(4) 0.5144(8) 0.2750(4) 0.080(2) Uani 1 d . . .
H2B H 0.3602 0.5093 0.2833 0.096 Uiso 1 calc R . .
C21B C 0.1768(3) 0.0868(7) 0.2328(3) 0.0623(18) Uani 1 d . . .
C22B C 0.1256(3) 0.1031(10) 0.2427(4) 0.081(2) Uani 1 d . . .
H22B H 0.1150 0.1600 0.2485 0.097 Uiso 1 calc R . .
C23B C 0.0911(4) 0.0379(10) 0.2439(5) 0.098(3) Uani 1 d . . .
H23B H 0.0574 0.0495 0.2508 0.117 Uiso 1 calc R . .
C24B C 0.1087(5) -0.0507(11) 0.2341(5) 0.105(4) Uani 1 d . . .
H24B H 0.0864 -0.0971 0.2354 0.126 Uiso 1 calc R . .
C25B C 0.1564(4) -0.0639(8) 0.2233(4) 0.084(3) Uani 1 d . . .
H25B H 0.1672 -0.1206 0.2169 0.101 Uiso 1 calc R . .
C26B C 0.1919(3) 0.0028(8) 0.2210(4) 0.0681(19) Uani 1 d . . .
H26B H 0.2253 -0.0092 0.2116 0.082 Uiso 1 calc R . .
C31B C 0.2500(3) 0.1712(7) 0.1240(3) 0.0630(18) Uani 1 d . . .
C32B C 0.2836(3) 0.1353(9) 0.0789(4) 0.083(2) Uani 1 d . . .
H32B H 0.3102 0.0999 0.0907 0.099 Uiso 1 calc R . .
C33B C 0.2754(4) 0.1551(10) 0.0179(4) 0.098(3) Uani 1 d . . .
H33B H 0.2971 0.1325 -0.0117 0.118 Uiso 1 calc R . .
C34B C 0.2369(5) 0.2062(10) -0.0010(4) 0.094(3) Uani 1 d . . .
H34B H 0.2322 0.2171 -0.0429 0.112 Uiso 1 calc R . .
C35B C 0.2051(4) 0.2416(9) 0.0412(5) 0.091(3) Uani 1 d . . .
H35B H 0.1792 0.2778 0.0283 0.110 Uiso 1 calc R . .
C36B C 0.2116(3) 0.2231(8) 0.1048(3) 0.070(2) Uani 1 d . . .
H36B H 0.1896 0.2466 0.1337 0.084 Uiso 1 calc R . .
C15B C 0.3558(3) 0.0129(8) 0.3388(4) 0.071(2) Uani 1 d . . .
N20B N 0.3331(3) 0.0455(7) 0.3902(3) 0.0694(16) Uani 1 d . . .
C19B C 0.3472(4) 0.0166(10) 0.4438(5) 0.096(3) Uani 1 d . . .
H19B H 0.3312 0.0378 0.4789 0.116 Uiso 1 calc R . .
C18B C 0.3846(6) -0.0440(11) 0.4510(7) 0.122(4) Uani 1 d . . .
H18B H 0.3953 -0.0595 0.4904 0.147 Uiso 1 calc R . .
C17B C 0.4059(6) -0.0814(13) 0.4005(8) 0.148(7) Uani 1 d . . .
H17B H 0.4280 -0.1279 0.4039 0.178 Uiso 1 calc R . .
C16B C 0.3931(4) -0.0469(10) 0.3446(6) 0.107(4) Uani 1 d . . .
H16B H 0.4103 -0.0648 0.3094 0.129 Uiso 1 calc R . .
C7C C 0.4599(3) 0.4089(8) -0.0759(3) 0.070(2) Uani 1 d . . .
H7C H 0.4743 0.3543 -0.0800 0.084 Uiso 1 calc R . .
N8C N 0.4888(2) 0.4750(7) -0.0740(3) 0.0597(14) Uani 1 d . . .
N9C N 0.5396(3) 0.4541(7) -0.0716(3) 0.0645(15) Uani 1 d . . .
C10C C 0.5696(3) 0.5066(7) -0.1011(3) 0.0587(16) Uani 1 d . . .
C11C C 0.5508(3) 0.5797(7) -0.1421(3) 0.0615(18) Uani 1 d . . .
N12C N 0.5444(3) 0.6583(7) -0.1251(3) 0.0651(15) Uani 1 d . . .
N13C N 0.5529(2) 0.6758(7) -0.0627(3) 0.0613(14) Uani 1 d . . .
C14C C 0.5618(3) 0.7563(8) -0.0552(4) 0.0692(19) Uani 1 d . . .
H14C H 0.5622 0.7922 -0.0897 0.083 Uiso 1 calc R . .
C6C C 0.4059(3) 0.4146(7) -0.0721(3) 0.0689(19) Uani 1 d . . .
C5C C 0.3755(4) 0.3424(8) -0.0810(4) 0.086(3) Uani 1 d . . .
H5C H 0.3899 0.2884 -0.0886 0.103 Uiso 1 calc R . .
C4C C 0.3234(5) 0.3504(10) -0.0787(5) 0.099(4) Uani 1 d . . .
H4C H 0.3030 0.3023 -0.0851 0.118 Uiso 1 calc R . .
C3C C 0.3028(4) 0.4292(11) -0.0669(5) 0.096(3) Uani 1 d . . .
H3C H 0.2682 0.4361 -0.0649 0.116 Uiso 1 calc R . .
C2C C 0.3350(3) 0.4997(9) -0.0578(4) 0.078(2) Uani 1 d . . .
H2C H 0.3208 0.5537 -0.0497 0.094 Uiso 1 calc R . .
N1C N 0.3847(3) 0.4943(7) -0.0599(3) 0.0688(16) Uani 1 d . . .
C41C C 0.6234(3) 0.4882(8) -0.1011(3) 0.0626(18) Uani 1 d . . .
C42C C 0.6406(4) 0.4042(8) -0.0899(4) 0.081(2) Uani 1 d . . .
H42C H 0.6177 0.3596 -0.0832 0.098 Uiso 1 calc R . .
C43C C 0.6916(4) 0.3868(10) -0.0885(5) 0.103(4) Uani 1 d . . .
H43C H 0.7031 0.3310 -0.0803 0.124 Uiso 1 calc R . .
C44C C 0.7262(4) 0.4553(11) -0.0998(5) 0.098(3) Uani 1 d . . .
H44C H 0.7605 0.4445 -0.1004 0.117 Uiso 1 calc R . .
C45C C 0.7085(4) 0.5355(10) -0.1096(4) 0.091(3) Uani 1 d . . .
H45C H 0.7313 0.5806 -0.1149 0.109 Uiso 1 calc R . .
C46C C 0.6583(3) 0.5538(8) -0.1122(3) 0.074(2) Uani 1 d . . .
H46C H 0.6475 0.6098 -0.1214 0.089 Uiso 1 calc R . .
C31C C 0.5447(3) 0.5576(7) -0.2088(3) 0.0603(17) Uani 1 d . . .
C32C C 0.5469(4) 0.6233(8) -0.2540(4) 0.081(2) Uani 1 d . . .
H32C H 0.5524 0.6809 -0.2429 0.097 Uiso 1 calc R . .
C33C C 0.5407(4) 0.6002(11) -0.3154(4) 0.098(3) Uani 1 d . . .
H33C H 0.5413 0.6433 -0.3455 0.118 Uiso 1 calc R . .
C34C C 0.5340(4) 0.5179(11) -0.3326(4) 0.095(3) Uani 1 d . . .
H34C H 0.5307 0.5052 -0.3745 0.114 Uiso 1 calc R . .
C35C C 0.5319(4) 0.4537(9) -0.2921(4) 0.085(3) Uani 1 d . . .
H35C H 0.5267 0.3968 -0.3051 0.102 Uiso 1 calc R . .
C36C C 0.5378(3) 0.4732(8) -0.2286(3) 0.073(2) Uani 1 d . . .
H36C H 0.5370 0.4284 -0.1997 0.087 Uiso 1 calc R . .
C15C C 0.5713(3) 0.7943(8) 0.0049(4) 0.075(2) Uani 1 d . . .
N20C N 0.5668(3) 0.7435(7) 0.0562(3) 0.0713(17) Uani 1 d . . .
C19C C 0.5735(4) 0.7775(9) 0.1119(5) 0.096(3) Uani 1 d . . .
H19C H 0.5705 0.7420 0.1465 0.115 Uiso 1 calc R . .
C18C C 0.5849(6) 0.8662(10) 0.1198(7) 0.124(5) Uani 1 d . . .
H18C H 0.5876 0.8905 0.1590 0.149 Uiso 1 calc R . .
C17C C 0.5920(8) 0.9179(10) 0.0653(9) 0.155(7) Uani 1 d . . .
H17C H 0.6023 0.9754 0.0683 0.186 Uiso 1 calc R . .
C16C C 0.5834(6) 0.8808(8) 0.0091(6) 0.113(4) Uani 1 d . . .
H16C H 0.5858 0.9142 -0.0266 0.135 Uiso 1 calc R . .
Cl1 Cl 0.11569(9) -0.3728(5) 0.16677(10) 0.0849(6) Uani 1 d . . .
O11 O 0.0711(4) -0.3482(9) 0.1371(5) 0.135(3) Uiso 1 d . . .
O12 O 0.1545(4) -0.3877(9) 0.1256(5) 0.143(3) Uiso 1 d . . .
O13 O 0.1055(4) -0.4493(9) 0.1995(5) 0.128(3) Uiso 1 d . . .
O14 O 0.1279(4) -0.3082(10) 0.2077(5) 0.140(3) Uiso 1 d . . .
Cl2 Cl 0.5000 0.7798(6) 0.5000 0.0844(8) Uani 1 d S . .
O21 O 0.5256(4) 0.7276(10) 0.5410(5) 0.143(3) Uiso 1 d . . .
O22 O 0.4664(4) 0.8330(9) 0.5314(5) 0.136(3) Uiso 1 d . . .
Cl3 Cl 0.32821(12) -0.1607(5) 0.16649(13) 0.0992(7) Uani 1 d D . .
O31 O 0.3324(12) -0.2518(12) 0.1519(15) 0.235(16) Uiso 0.50 d PD . .
O32 O 0.2949(7) -0.1301(17) 0.2099(9) 0.168(9) Uiso 0.50 d PD . .
O33 O 0.3163(11) -0.120(2) 0.1014(8) 0.224(14) Uiso 0.50 d PD . .
O34 O 0.3809(6) -0.1221(17) 0.1746(11) 0.167(9) Uiso 0.50 d PD . .
O35 O 0.3229(12) -0.0664(11) 0.1575(15) 0.238(15) Uiso 0.50 d PD . .
O36 O 0.3564(9) -0.1865(19) 0.2185(9) 0.201(11) Uiso 0.50 d PD . .
O37 O 0.2753(6) -0.1986(17) 0.1711(10) 0.162(8) Uiso 0.50 d PD . .
O38 O 0.3465(10) -0.197(2) 0.1071(9) 0.211(13) Uiso 0.50 d PD . .
Cl4 Cl 0.5000 0.3556(6) 0.5000 0.0997(11) Uani 1 d SD . .
O41 O 0.5167(15) 0.319(2) 0.4417(11) 0.28(2) Uiso 0.50 d PD . .
O42 O 0.4560(10) 0.309(2) 0.5247(19) 0.27(2) Uiso 0.50 d PD . .
O43 O 0.4824(10) 0.4482(13) 0.4864(14) 0.203(13) Uiso 0.50 d PD . .
O44 O 0.5395(9) 0.3654(18) 0.5449(11) 0.184(10) Uiso 0.50 d PD . .
C100 C 0.3967 0.0530 0.6187 0.149 Uiso 0.50 d P A 1
H10A H 0.3866 0.0985 0.6463 0.179 Uiso 0.50 calc PR A 1
H10B H 0.3870 0.0677 0.5773 0.179 Uiso 0.50 calc PR A 1
H10C H 0.4324 0.0459 0.6207 0.179 Uiso 0.50 calc PR A 1
O100 O 0.3750 -0.0193 0.6348 0.113 Uiso 0.50 d P A 1
H100 H 0.3453 -0.0178 0.6247 0.136 Uiso 0.50 calc PR A 1
C200 C 0.4777 0.0815 0.5304 0.179 Uiso 0.50 d P B 2
H20A H 0.4659 0.0491 0.4954 0.215 Uiso 0.50 calc PR B 2
H20B H 0.5048 0.0507 0.5498 0.215 Uiso 0.50 calc PR B 2
H20C H 0.4892 0.1375 0.5171 0.215 Uiso 0.50 calc PR B 2
O200 O 0.4350 0.0929 0.5766 0.175 Uiso 0.50 d P B 2
H200 H 0.4304 0.1448 0.5827 0.210 Uiso 0.50 calc PR B 2
C300 C 0.4797 0.8297 0.7175 0.130 Uiso 0.50 d P C 3
H30A H 0.4862 0.7911 0.7515 0.156 Uiso 0.50 calc PR C 3
H30B H 0.4905 0.8872 0.7282 0.156 Uiso 0.50 calc PR C 3
H30C H 0.4977 0.8102 0.6817 0.156 Uiso 0.50 calc PR C 3
O300 O 0.4213 0.8305 0.7029 0.123 Uiso 0.50 d P C 3
H300 H 0.4067 0.7981 0.7270 0.148 Uiso 0.50 calc PR C 3
C400 C -0.0754 -0.3576 0.0468 0.149 Uiso 0.50 d P D 4
H40A H -0.0791 -0.3592 0.0909 0.179 Uiso 0.50 calc PR D 4
H40B H -0.0611 -0.4113 0.0328 0.179 Uiso 0.50 calc PR D 4
H40C H -0.1077 -0.3497 0.0280 0.179 Uiso 0.50 calc PR D 4
O400 O -0.0440 -0.2887 0.0304 0.118 Uiso 0.50 d P D 4
H400 H -0.0509 -0.2459 0.0513 0.142 Uiso 0.50 calc PR D 4
C500 C -0.0377 -0.4861 0.1235 0.181 Uiso 0.50 d P E 5
H50A H -0.0333 -0.4604 0.1635 0.217 Uiso 0.50 calc PR E 5
H50B H -0.0059 -0.4898 0.1030 0.217 Uiso 0.50 calc PR E 5
H50C H -0.0516 -0.5432 0.1279 0.217 Uiso 0.50 calc PR E 5
O500 O -0.0722 -0.4317 0.0863 0.179 Uiso 0.50 d P E 5
H500 H -0.1013 -0.4451 0.0941 0.215 Uiso 0.50 calc PR E 5
C600 C 0.5160 0.9532 0.7892 0.151 Uiso 0.50 d P F 6
H60A H 0.4888 0.9624 0.8175 0.181 Uiso 0.50 calc PR F 6
H60B H 0.5183 1.0015 0.7613 0.181 Uiso 0.50 calc PR F 6
H60C H 0.5468 0.9480 0.8120 0.181 Uiso 0.50 calc PR F 6
O600 O 0.5070 0.8711 0.7530 0.163 Uiso 0.50 d P F 6
H600 H 0.5086 0.8292 0.7763 0.196 Uiso 0.50 calc PR F 6
C700 C 0.4541 0.8826 0.6986 0.163 Uiso 0.50 d P G 6
H70A H 0.4574 0.9001 0.7410 0.196 Uiso 0.50 calc PR G 6
H70B H 0.4732 0.9211 0.6729 0.196 Uiso 0.50 calc PR G 6
H70C H 0.4664 0.8244 0.6939 0.196 Uiso 0.50 calc PR G 6
O700 O 0.4116 0.8853 0.6841 0.180 Uiso 0.50 d P G 6
H700 H 0.3973 0.8413 0.6961 0.216 Uiso 0.50 calc PR G 6

loop_
_atom_site_aniso_label
_atom_site_aniso_U_11
_atom_site_aniso_U_22
_atom_site_aniso_U_33
_atom_site_aniso_U_23
_atom_site_aniso_U_13
_atom_site_aniso_U_12
Ag1 0.0706(4) 0.0921(5) 0.0876(4) -0.0022(4) -0.0102(3) 0.0167(3)
Ag2 0.0741(4) 0.0881(5) 0.0881(4) -0.0101(3) 0.0036(3) 0.0185(3)
Ag3 0.1043(5) 0.0577(3) 0.0881(4) -0.0077(3) 0.0073(3) 0.0023(3)
C7A 0.067(5) 0.077(5) 0.075(5) -0.006(4) 0.001(4) 0.008(4)
N8A 0.069(4) 0.054(3) 0.054(3) -0.004(3) -0.001(3) 0.004(3)
N9A 0.067(4) 0.069(4) 0.049(3) 0.003(3) 0.000(2) 0.007(3)
C10A 0.070(4) 0.054(4) 0.054(3) 0.002(3) -0.002(3) 0.004(4)
C11A 0.062(4) 0.071(4) 0.046(3) 0.000(3) 0.005(3) 0.010(3)
N12A 0.080(4) 0.061(4) 0.053(3) -0.003(3) 0.005(3) 0.009(3)
N13A 0.066(4) 0.065(4) 0.048(3) 0.000(3) -0.001(2) 0.002(3)
C14A 0.080(5) 0.071(5) 0.052(4) -0.007(3) 0.003(3) 0.013(4)
C6A 0.067(5) 0.076(5) 0.085(6) 0.001(4) 0.008(4) 0.006(4)
N1A 0.070(4) 0.071(4) 0.069(4) -0.002(3) 0.013(3) -0.003(3)
C5A 0.086(7) 0.130(10) 0.108(8) 0.007(7) 0.004(6) 0.031(7)
C4A 0.084(7) 0.200(17) 0.130(11) 0.009(10) 0.050(8) 0.039(9)
C3A 0.105(8) 0.141(11) 0.104(8) 0.002(8) 0.031(7) 0.025(8)
C2A 0.078(6) 0.122(8) 0.079(6) -0.015(6) 0.017(4) -0.008(5)
C41A 0.076(4) 0.059(4) 0.048(3) -0.002(3) -0.001(3) 0.005(4)
C42A 0.097(6) 0.092(6) 0.060(4) 0.006(4) -0.004(4) 0.008(5)
C43A 0.139(9) 0.095(7) 0.064(5) 0.024(5) -0.016(6) -0.005(7)
C44A 0.163(10) 0.087(6) 0.049(4) -0.005(5) 0.024(5) -0.017(7)
C45A 0.116(7) 0.063(5) 0.070(5) -0.009(4) 0.029(5) -0.003(5)
C46A 0.099(6) 0.064(4) 0.057(4) 0.003(3) 0.011(4) 0.001(4)
C31A 0.087(5) 0.057(4) 0.042(3) 0.002(3) 0.006(3) 0.005(4)
C32A 0.105(6) 0.069(5) 0.069(5) -0.001(4) 0.001(4) 0.018(5)
C33A 0.146(10) 0.056(5) 0.074(5) -0.007(4) 0.000(5) 0.010(5)
C34A 0.149(10) 0.058(5) 0.080(6) 0.007(4) -0.001(6) -0.009(6)
C35A 0.114(7) 0.095(7) 0.057(4) -0.002(5) -0.001(4) -0.034(6)
C36A 0.079(5) 0.069(5) 0.058(4) 0.001(3) -0.001(3) -0.007(4)
C15A 0.077(5) 0.076(5) 0.055(4) -0.002(4) 0.000(3) -0.003(4)
C16A 0.063(5) 0.102(7) 0.081(5) 0.004(5) -0.005(4) 0.014(5)
C17A 0.070(6) 0.152(12) 0.076(6) 0.000(6) -0.001(4) -0.034(7)
C18A 0.111(8) 0.097(7) 0.074(6) 0.001(5) -0.011(5) -0.030(7)
C19A 0.105(7) 0.079(6) 0.062(5) 0.015(4) -0.007(4) -0.009(5)
N20A 0.075(4) 0.069(4) 0.054(3) 0.002(3) 0.001(3) -0.003(3)
C7B 0.054(4) 0.087(5) 0.053(4) -0.010(4) -0.001(3) 0.006(4)
N8B 0.060(3) 0.069(4) 0.051(3) 0.000(3) -0.002(2) 0.004(3)
N9B 0.059(3) 0.071(4) 0.056(3) 0.000(3) -0.002(2) -0.002(3)
C10B 0.060(4) 0.070(5) 0.049(3) 0.003(3) -0.005(3) 0.006(3)
C11B 0.058(4) 0.061(4) 0.054(3) 0.002(3) -0.006(3) -0.004(3)
N12B 0.066(3) 0.072(4) 0.053(3) -0.001(3) -0.001(2) 0.005(3)
N13B 0.060(3) 0.072(3) 0.048(3) 0.003(3) -0.001(2) 0.003(3)
C14B 0.063(4) 0.074(5) 0.071(4) -0.004(4) -0.006(3) 0.009(4)
N1B 0.066(4) 0.073(4) 0.058(3) 0.000(3) 0.003(3) 0.002(3)
C6B 0.086(5) 0.075(5) 0.050(4) 0.003(3) -0.003(3) 0.001(4)
C5B 0.098(6) 0.069(5) 0.070(5) -0.001(4) -0.007(4) 0.023(5)
C4B 0.138(9) 0.069(6) 0.071(5) 0.003(5) 0.000(5) 0.018(6)
C3B 0.151(11) 0.081(6) 0.073(6) -0.010(5) 0.002(6) -0.029(7)
C2B 0.101(6) 0.080(6) 0.058(4) 0.005(4) 0.007(4) -0.013(5)
C21B 0.066(4) 0.077(5) 0.044(3) 0.003(3) 0.002(3) -0.009(3)
C22B 0.056(4) 0.121(7) 0.064(4) 0.002(5) -0.004(3) -0.007(5)
C23B 0.076(6) 0.134(10) 0.082(6) -0.020(6) -0.003(4) -0.039(6)
C24B 0.100(8) 0.141(11) 0.075(6) 0.015(6) 0.000(5) -0.067(8)
C25B 0.116(8) 0.078(6) 0.058(4) 0.001(4) -0.010(4) -0.019(5)
C26B 0.068(4) 0.073(5) 0.063(4) 0.005(4) -0.001(3) -0.006(4)
C31B 0.073(4) 0.068(4) 0.049(4) -0.001(3) 0.007(3) -0.016(4)
C32B 0.081(5) 0.107(7) 0.060(4) 0.007(5) 0.014(4) 0.003(5)
C33B 0.101(7) 0.137(10) 0.057(5) -0.007(6) 0.020(5) -0.019(7)
C34B 0.122(9) 0.111(8) 0.048(4) 0.009(5) -0.002(5) -0.039(7)
C35B 0.081(6) 0.099(7) 0.094(7) 0.030(6) -0.021(5) -0.023(5)
C36B 0.081(5) 0.079(5) 0.050(4) 0.007(4) -0.001(3) -0.007(4)
C15B 0.064(4) 0.078(5) 0.073(5) 0.012(4) -0.001(4) 0.003(4)
N20B 0.074(4) 0.064(4) 0.070(4) 0.004(3) -0.005(3) 0.009(3)
C19B 0.100(7) 0.109(8) 0.080(6) 0.023(6) -0.006(5) 0.021(6)
C18B 0.124(10) 0.134(11) 0.109(9) 0.027(8) -0.012(7) 0.039(9)
C17B 0.131(11) 0.174(15) 0.141(12) 0.060(11) -0.006(9) 0.077(11)
C16B 0.097(7) 0.117(9) 0.109(8) 0.003(7) -0.005(6) 0.050(7)
C7C 0.089(5) 0.063(5) 0.057(4) 0.001(3) 0.005(4) 0.016(4)
N8C 0.070(4) 0.056(3) 0.054(3) -0.004(3) 0.003(3) 0.002(3)
N9C 0.072(4) 0.063(4) 0.059(3) -0.003(3) -0.002(3) 0.009(3)
C10C 0.074(4) 0.057(4) 0.046(3) -0.006(3) 0.002(3) 0.004(3)
C11C 0.065(4) 0.067(5) 0.052(4) -0.003(3) -0.003(3) 0.003(3)
N12C 0.076(4) 0.063(4) 0.056(3) 0.003(3) -0.002(3) 0.004(3)
N13C 0.069(4) 0.058(4) 0.056(3) 0.001(3) -0.003(3) 0.007(3)
C14C 0.084(5) 0.063(5) 0.061(4) 0.005(3) 0.004(4) -0.001(4)
C6C 0.089(5) 0.066(5) 0.052(4) -0.005(3) 0.002(3) -0.005(4)
C5C 0.104(7) 0.071(5) 0.082(6) -0.003(4) 0.008(5) -0.010(5)
C4C 0.108(8) 0.116(9) 0.071(5) -0.004(6) -0.003(5) -0.048(7)
C3C 0.081(6) 0.134(10) 0.074(6) 0.009(6) 0.004(4) -0.015(7)
C2C 0.079(6) 0.088(6) 0.067(5) 0.008(4) 0.001(4) 0.004(5)
N1C 0.076(4) 0.070(4) 0.061(3) -0.006(3) 0.001(3) 0.000(3)
C41C 0.078(5) 0.070(4) 0.039(3) -0.003(3) -0.003(3) 0.010(4)
C42C 0.094(6) 0.080(6) 0.070(5) -0.003(4) -0.006(4) 0.025(5)
C43C 0.095(7) 0.125(9) 0.089(7) -0.003(6) 0.009(5) 0.058(7)
C44C 0.069(6) 0.149(11) 0.074(6) 0.001(6) -0.008(4) 0.028(7)
C45C 0.079(6) 0.127(9) 0.065(5) -0.010(5) -0.007(4) 0.013(6)
C46C 0.075(5) 0.093(6) 0.055(4) -0.006(4) -0.006(3) 0.006(4)
C31C 0.066(4) 0.074(5) 0.042(3) 0.005(3) 0.000(3) 0.011(3)
C32C 0.108(6) 0.079(6) 0.057(4) 0.012(4) -0.004(4) 0.007(5)
C33C 0.107(7) 0.134(10) 0.054(5) 0.011(6) -0.003(4) 0.019(7)
C34C 0.081(6) 0.149(11) 0.055(5) -0.008(6) -0.005(4) 0.022(6)
C35C 0.077(5) 0.103(7) 0.075(5) -0.023(5) -0.017(4) 0.019(5)
C36C 0.084(5) 0.087(6) 0.048(4) -0.013(4) -0.006(3) 0.020(4)
C15C 0.082(5) 0.065(5) 0.078(5) -0.014(4) -0.001(4) -0.003(4)
N20C 0.078(4) 0.064(4) 0.072(4) -0.004(3) 0.001(3) -0.010(3)
C19C 0.113(7) 0.090(7) 0.084(6) -0.016(5) -0.007(5) -0.006(6)
C18C 0.182(14) 0.081(7) 0.108(9) -0.038(7) -0.033(9) -0.002(8)
C17C 0.220(19) 0.069(7) 0.177(16) -0.044(9) -0.051(13) -0.009(9)
C16C 0.169(12) 0.058(5) 0.111(8) 0.015(5) -0.026(8) -0.029(6)
Cl1 0.0925(14) 0.0896(14) 0.0727(11) 0.0018(11) -0.0001(10) -0.0007(12)
Cl2 0.095(2) 0.085(2) 0.0727(17) 0.000 -0.0001(15) 0.000
Cl3 0.1120(19) 0.0879(16) 0.0978(16) -0.0148(13) 0.0063(14) 0.0181(14)
Cl4 0.080(2) 0.123(3) 0.097(2) 0.000 -0.0136(17) 0.000

loop_
_atom_type_symbol
_atom_type_description
_atom_type_scat_dispersion_real
_atom_type_scat_dispersion_imag
_atom_type_scat_source
C C 0.0033 0.0016 'International Tables Vol C Tables 4.2.6.8 and 6.1.1.4'
H H 0.0000 0.0000 'International Tables Vol C Tables 4.2.6.8 and 6.1.1.4'
N N 0.0061 0.0033 'International Tables Vol C Tables 4.2.6.8 and 6.1.1.4'
O O 0.0106 0.0060 'International Tables Vol C Tables 4.2.6.8 and 6.1.1.4'
Ag Ag -0.8971 1.1015 'International Tables Vol C Tables 4.2.6.8 and 6.1.1.4'
S S 0.1246 0.1234 'International Tables Vol C Tables 4.2.6.8 and 6.1.1.4'
Cl Cl 0.1484 0.1585 'International Tables Vol C Tables 4.2.6.8 and 6.1.1.4'

loop_
_geom_angle_atom_site_label_1
_geom_angle_atom_site_label_2
_geom_angle_atom_site_label_3
_geom_angle
_geom_angle_site_symmetry_1
_geom_angle_site_symmetry_3
_geom_angle_publ_flag
N1A Ag1 N1B 125.4(2) . . ?
N1A Ag1 N8B 141.1(2) . . ?
N1B Ag1 N8B 73.0(2) . . ?
N1A Ag1 N8A 72.8(2) . . ?
N1B Ag1 N8A 123.5(2) . . ?
N8B Ag1 N8A 129.6(2) . . ?
N20B Ag2 N20A 125.2(3) . . ?
N20B Ag2 N13A 141.2(2) . . ?
N20A Ag2 N13A 73.4(2) . . ?
N20B Ag2 N13B 72.4(2) . . ?
N20A Ag2 N13B 123.1(2) . . ?
N13A Ag2 N13B 129.9(2) . . ?
N20C Ag3 N1C 125.2(3) 2_655 . ?
N20C Ag3 N8C 141.7(2) 2_655 . ?
N1C Ag3 N8C 73.4(3) . . ?
N20C Ag3 N13C 72.2(2) 2_655 2_655 ?
N1C Ag3 N13C 122.9(2) . 2_655 ?
N8C Ag3 N13C 129.9(2) . 2_655 ?
N8A C7A C6A 121.8(8) . . ?
C7A N8A N9A 109.3(6) . . ?
C7A N8A Ag1 109.9(5) . . ?
N9A N8A Ag1 140.9(5) . . ?
C10A N9A N8A 114.2(6) . . ?
N9A C10A C11A 127.4(6) . . ?
N9A C10A C41A 117.7(6) . . ?
C11A C10A C41A 114.7(6) . . ?
N12A C11A C31A 117.9(7) . . ?
N12A C11A C10A 124.6(7) . . ?
C31A C11A C10A 117.2(7) . . ?
C11A N12A N13A 115.3(6) . . ?
C14A N13A N12A 113.5(7) . . ?
C14A N13A Ag2 110.1(5) . . ?
N12A N13A Ag2 131.9(5) . . ?
N13A C14A C15A 123.6(8) . . ?
C5A C6A N1A 123.7(9) . . ?
C5A C6A C7A 117.6(9) . . ?
N1A C6A C7A 118.7(7) . . ?
C2A N1A C6A 118.4(8) . . ?
C2A N1A Ag1 125.2(7) . . ?
C6A N1A Ag1 116.1(5) . . ?
C6A C5A C4A 118.0(12) . . ?
C3A C4A C5A 117.8(10) . . ?
C2A C3A C4A 118.4(11) . . ?
N1A C2A C3A 123.5(11) . . ?
C46A C41A C42A 119.8(7) . . ?
C46A C41A C10A 121.7(7) . . ?
C42A C41A C10A 118.5(7) . . ?
C43A C42A C41A 117.6(9) . . ?
C42A C43A C44A 122.1(10) . . ?
C45A C44A C43A 120.5(8) . . ?
C44A C45A C46A 117.9(9) . . ?
C41A C46A C45A 122.1(9) . . ?
C32A C31A C36A 119.6(8) . . ?
C32A C31A C11A 119.8(8) . . ?
C36A C31A C11A 120.5(7) . . ?
C33A C32A C31A 119.7(10) . . ?
C32A C33A C34A 120.5(10) . . ?
C35A C34A C33A 118.1(10) . . ?
C34A C35A C36A 124.7(11) . . ?
C31A C36A C35A 117.1(9) . . ?
C16A C15A N20A 121.9(8) . . ?
C16A C15A C14A 120.8(9) . . ?
N20A C15A C14A 117.3(7) . . ?
C15A C16A C17A 119.3(10) . . ?
C18A C17A C16A 119.6(9) . . ?
C17A C18A C19A 118.6(10) . . ?
N20A C19A C18A 122.9(10) . . ?
C19A N20A C15A 117.6(7) . . ?
C19A N20A Ag2 128.6(7) . . ?
C15A N20A Ag2 113.6(5) . . ?
N8B C7B C6B 122.8(7) . . ?
C7B N8B N9B 113.5(6) . . ?
C7B N8B Ag1 109.9(5) . . ?
N9B N8B Ag1 132.2(5) . . ?
C10B N9B N8B 116.1(6) . . ?
N9B C10B C21B 118.8(7) . . ?
N9B C10B C11B 122.9(7) . . ?
C21B C10B C11B 117.7(7) . . ?
N12B C11B C10B 126.5(6) . . ?
N12B C11B C31B 117.9(6) . . ?
C10B C11B C31B 115.4(6) . . ?
C11B N12B N13B 114.5(6) . . ?
C14B N13B N12B 108.8(6) . . ?
C14B N13B Ag2 110.7(5) . . ?
N12B N13B Ag2 140.5(5) . . ?
N13B C14B C15B 121.3(8) . . ?
C2B N1B C6B 117.3(8) . . ?
C2B N1B Ag1 128.8(6) . . ?
C6B N1B Ag1 113.6(5) . . ?
N1B C6B C5B 122.6(8) . . ?
N1B C6B C7B 118.3(8) . . ?
C5B C6B C7B 119.1(8) . . ?
C4B C5B C6B 117.2(10) . . ?
C3B C4B C5B 120.0(10) . . ?
C2B C3B C4B 118.9(11) . . ?
N1B C2B C3B 124.0(11) . . ?
C26B C21B C22B 118.8(8) . . ?
C26B C21B C10B 121.0(7) . . ?
C22B C21B C10B 120.2(8) . . ?
C23B C22B C21B 121.8(11) . . ?
C22B C23B C24B 118.1(10) . . ?
C25B C24B C23B 118.9(10) . . ?
C24B C25B C26B 123.4(11) . . ?
C21B C26B C25B 119.0(8) . . ?
C36B C31B C32B 119.2(7) . . ?
C36B C31B C11B 121.8(7) . . ?
C32B C31B C11B 119.0(8) . . ?
C33B C32B C31B 118.0(10) . . ?
C34B C33B C32B 122.6(9) . . ?
C33B C34B C35B 120.2(9) . . ?
C34B C35B C36B 119.7(10) . . ?
C31B C36B C35B 120.3(8) . . ?
N20B C15B C16B 120.1(9) . . ?
N20B C15B C14B 119.6(7) . . ?
C16B C15B C14B 120.2(9) . . ?
C19B N20B C15B 118.2(8) . . ?
C19B N20B Ag2 126.0(7) . . ?
C15B N20B Ag2 115.1(5) . . ?
N20B C19B C18B 123.0(11) . . ?
C17B C18B C19B 119.9(12) . . ?
C18B C17B C16B 116.4(12) . . ?
C15B C16B C17B 121.7(12) . . ?
N8C C7C C6C 123.5(8) . . ?
C7C N8C N9C 113.9(7) . . ?
C7C N8C Ag3 109.9(5) . . ?
N9C N8C Ag3 131.7(5) . . ?
C10C N9C N8C 115.7(6) . . ?
N9C C10C C41C 118.8(7) . . ?
N9C C10C C11C 123.0(7) . . ?
C41C C10C C11C 117.8(6) . . ?
N12C C11C C31C 118.7(7) . . ?
N12C C11C C10C 125.5(6) . . ?
C31C C11C C10C 115.6(6) . . ?
C11C N12C N13C 116.1(6) . . ?
C14C N13C N12C 110.0(7) . . ?
C14C N13C Ag3 109.9(5) . 2_655 ?
N12C N13C Ag3 140.1(5) . 2_655 ?
N13C C14C C15C 122.8(8) . . ?
N1C C6C C5C 119.9(9) . . ?
N1C C6C C7C 118.4(7) . . ?
C5C C6C C7C 121.7(8) . . ?
C4C C5C C6C 120.3(10) . . ?
C3C C4C C5C 119.3(10) . . ?
C4C C3C C2C 118.3(10) . . ?
N1C C2C C3C 123.9(10) . . ?
C2C N1C C6C 118.3(8) . . ?
C2C N1C Ag3 128.6(6) . . ?
C6C N1C Ag3 112.9(5) . . ?
C46C C41C C42C 118.9(8) . . ?
C46C C41C C10C 121.0(7) . . ?
C42C C41C C10C 120.2(8) . . ?
C43C C42C C41C 120.3(11) . . ?
C42C C43C C44C 119.3(11) . . ?
C45C C44C C43C 118.9(10) . . ?
C44C C45C C46C 122.8(12) . . ?
C45C C46C C41C 119.7(10) . . ?
C36C C31C C32C 117.9(7) . . ?
C36C C31C C11C 121.9(7) . . ?
C32C C31C C11C 120.2(8) . . ?
C33C C32C C31C 118.4(10) . . ?
C34C C33C C32C 121.9(11) . . ?
C35C C34C C33C 122.0(9) . . ?
C34C C35C C36C 118.8(10) . . ?
C31C C36C C35C 121.0(9) . . ?
N20C C15C C16C 121.6(9) . . ?
N20C C15C C14C 119.0(8) . . ?
C16C C15C C14C 119.5(9) . . ?
C19C N20C C15C 120.2(8) . . ?
C19C N20C Ag3 123.9(7) . 2_655 ?
C15C N20C Ag3 115.5(5) . 2_655 ?
N20C C19C C18C 121.4(12) . . ?
C19C C18C C17C 117.8(11) . . ?
C16C C17C C18C 118.6(12) . . ?
C17C C16C C15C 120.3(12) . . ?
O14 Cl1 O12 111.0(7) . . ?
O14 Cl1 O11 107.5(7) . . ?
O12 Cl1 O11 112.5(7) . . ?
O14 Cl1 O13 109.2(7) . . ?
O12 Cl1 O13 109.4(7) . . ?
O11 Cl1 O13 107.1(6) . . ?
O21 Cl2 O21 108.6(10) 2_656 . ?
O21 Cl2 O22 109.8(7) 2_656 . ?
O21 Cl2 O22 110.4(7) . . ?
O21 Cl2 O22 110.4(7) 2_656 2_656 ?
O21 Cl2 O22 109.8(7) . 2_656 ?
O22 Cl2 O22 107.9(9) . 2_656 ?
O32 Cl3 O31 122.1(14) . . ?
O36 Cl3 O35 115.8(13) . . ?
O36 Cl3 O38 114.2(13) . . ?
O35 Cl3 O38 106.8(12) . . ?
O36 Cl3 O37 109.3(11) . . ?
O35 Cl3 O37 107.2(12) . . ?
O38 Cl3 O37 102.5(11) . . ?
O32 Cl3 O34 112.4(11) . . ?
O31 Cl3 O34 109.3(12) . . ?
O32 Cl3 O33 110.3(12) . . ?
O31 Cl3 O33 101.8(12) . . ?
O34 Cl3 O33 97.7(11) . . ?
O44 Cl4 O41 113.7(14) . . ?
O44 Cl4 O42 112.8(13) . . ?
O41 Cl4 O42 112.0(14) . . ?
O44 Cl4 O43 104.9(12) . . ?
O41 Cl4 O43 106.7(13) . . ?
O42 Cl4 O43 106.0(14) . . ?

loop_
_geom_bond_atom_site_label_1
_geom_bond_atom_site_label_2
_geom_bond_distance
_geom_bond_site_symmetry_2
_geom_bond_publ_flag
Ag1 N1A 2.256(7) . ?
Ag1 N1B 2.295(8) . ?
Ag1 N8B 2.395(6) . ?
Ag1 N8A 2.476(7) . ?
Ag2 N20B 2.272(7) . ?
Ag2 N20A 2.296(7) . ?
Ag2 N13A 2.397(7) . ?
Ag2 N13B 2.473(6) . ?
Ag3 N20C 2.266(8) 2_655 ?
Ag3 N1C 2.299(7) . ?
Ag3 N8C 2.403(7) . ?
Ag3 N13C 2.479(7) 2_655 ?
C7A N8A 1.305(11) . ?
C7A C6A 1.466(13) . ?
N8A N9A 1.404(8) . ?
N9A C10A 1.282(10) . ?
C10A C11A 1.492(11) . ?
C10A C41A 1.512(10) . ?
C11A N12A 1.290(10) . ?
C11A C31A 1.486(11) . ?
N12A N13A 1.402(10) . ?
N13A C14A 1.283(11) . ?
C14A C15A 1.454(13) . ?
C6A C5A 1.357(14) . ?
C6A N1A 1.372(12) . ?
N1A C2A 1.347(12) . ?
C5A C4A 1.459(17) . ?
C4A C3A 1.43(2) . ?
C3A C2A 1.382(16) . ?
C41A C46A 1.355(11) . ?
C41A C42A 1.429(12) . ?
C42A C43A 1.357(14) . ?
C43A C44A 1.401(17) . ?
C44A C45A 1.362(16) . ?
C45A C46A 1.408(11) . ?
C31A C32A 1.391(12) . ?
C31A C36A 1.393(12) . ?
C32A C33A 1.391(14) . ?
C33A C34A 1.391(16) . ?
C34A C35A 1.315(16) . ?
C35A C36A 1.399(14) . ?
C15A C16A 1.369(13) . ?
C15A N20A 1.382(11) . ?
C16A C17A 1.402(17) . ?
C17A C18A 1.346(18) . ?
C18A C19A 1.419(16) . ?
C19A N20A 1.326(12) . ?
C7B N8B 1.288(11) . ?
C7B C6B 1.444(12) . ?
N8B N9B 1.386(9) . ?
N9B C10B 1.299(10) . ?
C10B C21B 1.487(11) . ?
C10B C11B 1.497(10) . ?
C11B N12B 1.280(10) . ?
C11B C31B 1.517(10) . ?
N12B N13B 1.410(8) . ?
N13B C14B 1.284(10) . ?
C14B C15B 1.465(12) . ?
N1B C2B 1.328(12) . ?
N1B C6B 1.357(11) . ?
C6B C5B 1.401(13) . ?
C5B C4B 1.378(16) . ?
C4B C3B 1.378(17) . ?
C3B C2B 1.355(17) . ?
C21B C26B 1.379(12) . ?
C21B C22B 1.404(11) . ?
C22B C23B 1.362(14) . ?
C23B C24B 1.458(19) . ?
C24B C25B 1.310(17) . ?
C25B C26B 1.399(13) . ?
C31B C36B 1.363(12) . ?
C31B C32B 1.437(12) . ?
C32B C33B 1.372(14) . ?
C33B C34B 1.357(17) . ?
C34B C35B 1.360(17) . ?
C35B C36B 1.417(13) . ?
C15B N20B 1.362(11) . ?
C15B C16B 1.360(13) . ?
N20B C19B 1.299(12) . ?
C19B C18B 1.374(17) . ?
C18B C17B 1.36(2) . ?
C17B C16B 1.364(18) . ?
C7C N8C 1.277(11) . ?
C7C C6C 1.444(13) . ?
N8C N9C 1.393(10) . ?
N9C C10C 1.305(10) . ?
C10C C41C 1.462(11) . ?
C10C C11C 1.518(11) . ?
C11C N12C 1.275(11) . ?
C11C C31C 1.493(10) . ?
N12C N13C 1.396(9) . ?
N13C C14C 1.272(11) . ?
N13C Ag3 2.479(7) 2_655 ?
C14C C15C 1.448(12) . ?
C6C N1C 1.377(11) . ?
C6C C5C 1.391(13) . ?
C5C C4C 1.395(17) . ?
C4C C3C 1.355(18) . ?
C3C C2C 1.399(16) . ?
C2C N1C 1.327(12) . ?
C41C C46C 1.395(13) . ?
C41C C42C 1.393(13) . ?
C42C C43C 1.388(15) . ?
C43C C44C 1.421(19) . ?
C44C C45C 1.339(18) . ?
C45C C46C 1.368(13) . ?
C31C C36C 1.382(12) . ?
C31C C32C 1.408(11) . ?
C32C C33C 1.385(13) . ?
C33C C34C 1.334(18) . ?
C34C C35C 1.323(16) . ?
C35C C36C 1.414(12) . ?
C15C N20C 1.363(12) . ?
C15C C16C 1.374(14) . ?
N20C C19C 1.325(12) . ?
N20C Ag3 2.266(8) 2_655 ?
C19C C18C 1.411(18) . ?
C18C C17C 1.43(2) . ?
C17C C16C 1.36(2) . ?
Cl1 O14 1.372(12) . ?
Cl1 O12 1.384(11) . ?
Cl1 O11 1.402(11) . ?
Cl1 O13 1.402(11) . ?
Cl2 O21 1.378(12) 2_656 ?
Cl2 O21 1.378(12) . ?
Cl2 O22 1.392(11) . ?
Cl2 O22 1.392(11) 2_656 ?
Cl3 O32 1.376(14) . ?
Cl3 O36 1.410(14) . ?
Cl3 O31 1.444(15) . ?
Cl3 O35 1.472(15) . ?
Cl3 O38 1.485(14) . ?
Cl3 O37 1.531(14) . ?
Cl3 O34 1.535(14) . ?
Cl3 O33 1.571(15) . ?
O31 O38 1.34(3) . ?
O31 O37 1.78(3) . ?
O32 O37 1.45(3) . ?
O32 O35 1.68(3) . ?
O33 O35 1.48(4) . ?
O33 O38 1.43(3) . ?
O34 O36 1.52(3) . ?
O34 O35 1.81(3) . ?
Cl4 O44 1.440(14) . ?
Cl4 O41 1.451(16) . ?
Cl4 O42 1.473(16) . ?
Cl4 O43 1.529(15) . ?
C100 O100 1.3018 . ?
C200 O200 1.5241 . ?
C300 O300 1.5891 . ?
C400 O400 1.3994 . ?
C500 O500 1.4800 . ?
C600 O600 1.5063 . ?
C700 O700 1.1778 . ?
